data_1008718
loop_
_publ_author_name
'Isnard, O'
'Yelon, W B'
'Miraglia, S'
'Fruchart, D'

_publ_section_title
;
Neutron-diffraction study of the insertion scheme of hydrogen in Nd2
Fe14 B
;
_journal_coden_ASTM JAPIAU
_journal_issue 3
_journal_name_full 'Journal of Applied Physics'
_journal_page_first 1892
_journal_page_last 1898
_journal_paper_doi 10.1063/1.360720
_journal_volume 78
_journal_year 1995
_chemical_formula_structural 'Nd2 Fe14 B'
_chemical_formula_sum 'B Fe14 Nd2'
_chemical_name_systematic 'Neodymium iron boride (2/14/1)'
_space_group_IT_number 136
_symmetry_cell_setting tetragonal
_symmetry_Int_Tables_number 136
_symmetry_space_group_name_Hall '-P 4n 2n'
_symmetry_space_group_name_H-M 'P 42/m n m'
_cell_angle_alpha 90
_cell_angle_beta 90
_cell_angle_gamma 90
_cell_formula_units_Z 4
_cell_length_a 8.805
_cell_length_b 8.805
_cell_length_c 12.206
_cell_volume 946.3
_refine_ls_R_factor_all 0.046
_cod_database_code 1008718

loop_
_symmetry_equiv_pos_as_xyz
x,y,z
-x,-y,z
1/2+x,1/2-y,1/2+z
1/2-x,1/2+y,1/2+z
-x,-y,-z
x,y,-z
1/2-x,1/2+y,1/2-z
1/2+x,1/2-y,1/2-z
y,x,z
-y,-x,z
1/2-y,1/2+x,1/2+z
1/2+y,1/2-x,1/2+z
-y,-x,-z
y,x,-z
1/2+y,1/2-x,1/2-z
1/2-y,1/2+x,1/2-z

loop_
_atom_site_label
_atom_site_type_symbol
_atom_site_symmetry_multiplicity
_atom_site_Wyckoff_symbol
_atom_site_fract_x
_atom_site_fract_y
_atom_site_fract_z
_atom_site_occupancy
_atom_site_attached_hydrogens
_atom_site_calc_flag
Nd1 Nd0 4 f 0.1415(5) 0.1415(5) 0. 1. 0 d
Nd2 Nd0 4 g 0.7313(5) 0.2687(5) 0. 1. 0 d
Fe1 Fe0 4 c 0. 0.5 0. 1. 0 d
Fe2 Fe0 16 k 0.7235(3) 0.0671(3) 0.3731(2) 1. 0 d
Fe3 Fe0 16 k 0.4621(3) 0.1413(3) 0.3237(2) 1. 0 d
Fe4 Fe0 8 j 0.1826(3) 0.1826(3) 0.2535(3) 1. 0 d
Fe5 Fe0 8 j 0.4021(3) 0.4021(3) 0.2951(3) 1. 0 d
Fe6 Fe0 4 e 0. 0. 0.3856(5) 1. 0 d
B1 B0 4 f 0.3757 0.3757 0. 1. 0 d

loop_
_atom_type_symbol
_atom_type_oxidation_number
Nd0 0.000
Fe0 0.000
B0 0.000
